data_1546250
loop_
_publ_author_name
'Kelly, Rory P.'
'Falcone, Marta'
'Lamsfus, Carlos Alvarez'
'Scopelliti, Rosario'
'Maron, Laurent'
'Meyer, Karsten'
'Mazzanti, Marinella'

_publ_section_title
;
 Metathesis of a UV imido complex: a route to a terminal UV sulfide
;
_journal_name_full 'Chem. Sci.'
_journal_paper_doi 10.1039/C7SC01111C
_journal_year 2017
_chemical_formula_moiety 'C49 H108 O16 S3 Si4 U, C18 H36 K N2 O6, C7 H8'
_chemical_formula_sum 'C74 H152 K N2 O22 S3 Si4 U'
_chemical_formula_weight 1907.65
_space_group_IT_number 4
_symmetry_cell_setting monoclinic
_symmetry_space_group_name_Hall 'P 2yb'
_symmetry_space_group_name_H-M 'P 1 21 1'
_atom_sites_solution_hydrogens geom
_atom_sites_solution_primary direct
_atom_sites_solution_secondary difmap
_audit_creation_method SHELXL-97
_audit_update_record
;
2017-03-03 deposited with the CCDC.
2017-05-26 downloaded from the CCDC.
;
_cell_angle_alpha 90.00
_cell_angle_beta 99.042(3)
_cell_angle_gamma 90.00
_cell_formula_units_Z 2
_cell_length_a 13.8270(3)
_cell_length_b 24.6484(5)
_cell_length_c 14.3945(4)
_cell_measurement_reflns_used 12887
_cell_measurement_temperature 140(2)
_cell_measurement_theta_max 75.4480
_cell_measurement_theta_min 3.6550
_cell_volume 4844.9(2)
_computing_cell_refinement 'CrysAlisPro 1.171.38.41 (Rigaku OD, 2015)'
_computing_data_collection 'CrysAlisPro 1.171.38.41 (Rigaku OD, 2015)'
_computing_data_reduction 'CrysAlisPro 1.171.38.41 (Rigaku OD, 2015)'
_computing_molecular_graphics 'Bruker SHELXTL'
_computing_publication_material 'Bruker SHELXTL'
_computing_structure_refinement 'SHELXL-97 (Sheldrick, 1997)'
_computing_structure_solution 'SHELXS-97 (Sheldrick, 1990)'
_diffrn_ambient_environment N~2~
_diffrn_ambient_temperature 140.00(10)
_diffrn_detector 'CCD plate'
_diffrn_detector_area_resol_mean 5.1333
_diffrn_detector_type Atlas
_diffrn_measured_fraction_theta_full 0.983
_diffrn_measured_fraction_theta_max 0.983
_diffrn_measurement_details
;
List of Runs (angles in degrees, time in seconds):

  # Type    Start    End  Width  t~exp~   \w     \q     \k     \f   Frames
#--------------------------------------------------------------------------
  1  \w    -60.00  31.00   1.00   10.00    --  -42.26  37.00  90.00   91
  2  \w    -32.00  73.00   1.00   10.00    --   42.26 -77.00-120.00  105
  3  \w     64.00 106.00   1.00   40.00    --  110.51 -94.00 -90.00   42
  4  \w     83.00 113.00   1.00   40.00    --  110.51-125.00-180.00   30
  5  \w     39.00 119.00   1.00   40.00    --  110.51 -45.00-150.00   80
  6  \w     87.00 157.00   1.00   40.00    --  110.51  30.00-180.00   70
  7  \w     85.00 174.00   1.00   40.00    --  110.51  45.00  30.00   89
  8  \w    114.00 176.00   1.00   40.00    --  110.51  45.00 120.00   62
  9  \w     87.00 171.00   1.00   40.00    --  110.51  30.00  90.00   84
 10  \w     82.00 109.00   1.00   40.00    --  110.51 -94.00  30.00   27
 11  \w     55.00 117.00   1.00   40.00    --  110.51 -61.00  90.00   62
 12  \w     40.00 135.00   1.00   40.00    --  110.51 -61.00   0.00   95
 13  \w     37.00 122.00   1.00   40.00    --  110.51-125.00 -90.00   85
 14  \w     35.00 106.00   1.00   40.00    --  110.51 -94.00   0.00   71
 15  \w     32.00  59.00   1.00   40.00    --  110.51 -94.00-150.00   27
 16  \w    -28.00  -1.00   1.00   10.00    --   42.26 -19.00-120.00   27
 17  \w    -28.00  13.00   1.00   10.00    --  -42.26  37.00-150.00   41
 18  \w   -104.00 -16.00   1.00   10.00    --  -42.26 -57.00 -60.00   88
 19  \w    -96.00  -3.00   1.00   10.00    --  -42.26 125.00  90.00   93
;
_diffrn_measurement_device 'four-circle diffractometer'
_diffrn_measurement_device_type 'SuperNova, Dual, Cu at zero, Atlas'
_diffrn_measurement_method '\w scans'
_diffrn_radiation_monochromator mirror
_diffrn_radiation_probe x-ray
_diffrn_radiation_type 'Cu K\a'
_diffrn_radiation_wavelength 1.54184
_diffrn_reflns_av_R_equivalents 0.0802
_diffrn_reflns_av_sigmaI/netI 0.0916
_diffrn_reflns_limit_h_max 15
_diffrn_reflns_limit_h_min -17
_diffrn_reflns_limit_k_max 21
_diffrn_reflns_limit_k_min -31
_diffrn_reflns_limit_l_max 17
_diffrn_reflns_limit_l_min -18
_diffrn_reflns_number 37530
_diffrn_reflns_theta_full 76.47
_diffrn_reflns_theta_max 76.47
_diffrn_reflns_theta_min 3.24
_diffrn_source 'micro-focus sealed X-ray tube'
_diffrn_source_type 'SuperNova (Cu) X-ray Source'
_exptl_absorpt_coefficient_mu 6.686
_exptl_absorpt_correction_T_max 0.562
_exptl_absorpt_correction_T_min 0.292
_exptl_absorpt_correction_type gaussian
_exptl_absorpt_process_details
; 
CrysAlisPro 1.171.38.41 (Rigaku Oxford Diffraction, 2015) 
Numerical absorption correction based on gaussian integration over 
a multifaceted crystal model 
Empirical absorption correction using spherical harmonics, 
 implemented in SCALE3 ABSPACK scaling algorithm. 
;
_exptl_crystal_colour 'clear intense orange'
_exptl_crystal_density_diffrn 1.308
_exptl_crystal_density_method 'not measured'
_exptl_crystal_description plate
_exptl_crystal_F_000 2002
_exptl_crystal_size_max 0.24
_exptl_crystal_size_mid 0.17
_exptl_crystal_size_min 0.12
_refine_diff_density_max 5.562
_refine_diff_density_min -3.158
_refine_diff_density_rms 0.161
_refine_ls_abs_structure_details 'Flack H D (1983), Acta Cryst. A39, 876-881'
_refine_ls_abs_structure_Flack -0.027(7)
_refine_ls_extinction_method none
_refine_ls_goodness_of_fit_ref 1.052
_refine_ls_hydrogen_treatment constr
_refine_ls_matrix_type full
_refine_ls_number_parameters 989
_refine_ls_number_reflns 15546
_refine_ls_number_restraints 457
_refine_ls_restrained_S_all 1.051
_refine_ls_R_factor_all 0.0722
_refine_ls_R_factor_gt 0.0627
_refine_ls_shift/su_max 0.000
_refine_ls_shift/su_mean 0.000
_refine_ls_structure_factor_coef Fsqd
_refine_ls_weighting_details 'calc w=1/[\s^2^(Fo^2^)+(0.0887P)^2^+4.1312P] where P=(Fo^2^+2Fc^2^)/3'
_refine_ls_weighting_scheme calc
_refine_ls_wR_factor_gt 0.1516
_refine_ls_wR_factor_ref 0.1607
_reflns_number_gt 13787
_reflns_number_total 15546
_reflns_threshold_expression >2sigma(I)
_cod_data_source_file c7sc01111c2.cif
_cod_data_source_block mf230
_cod_original_sg_symbol_H-M 'P 21'
_cod_database_code 1546250
_publcif_datablock.id {90840497-cb61-404c-ae9c-2aec6e2c724e}

loop_
_symmetry_equiv_pos_as_xyz
'x, y, z'
'-x, y+1/2, -z'

loop_
_atom_site_label
_atom_site_type_symbol
_atom_site_fract_x
_atom_site_fract_y
_atom_site_fract_z
_atom_site_U_iso_or_equiv
_atom_site_adp_type
_atom_site_occupancy
_atom_site_symmetry_multiplicity
_atom_site_calc_flag
_atom_site_refinement_flags
U1 U -0.001198(19) 0.01067(2) 0.240274(17) 0.02504(8) Uani 1 1 d .
S1 S -0.1284(2) -0.04313(14) 0.3397(2) 0.0466(7) Uani 1 1 d .
S2 S -0.1463(2) -0.04825(13) 0.1330(2) 0.0427(6) Uani 1 1 d .
S3 S -0.2869(3) -0.10828(19) 0.2287(3) 0.0675(10) Uani 1 1 d .
Si1 Si 0.1568(2) -0.11004(12) 0.3043(2) 0.0331(6) Uani 1 1 d .
Si2 Si 0.1737(3) 0.08002(15) 0.4223(2) 0.0444(8) Uani 1 1 d .
Si3 Si 0.0732(2) 0.05503(12) 0.01642(19) 0.0303(6) Uani 1 1 d .
Si4 Si -0.1908(2) 0.11726(13) 0.2234(2) 0.0375(7) Uani 1 1 d .
O1 O 0.0866(5) -0.0601(3) 0.2644(5) 0.0311(15) Uani 1 1 d .
O2 O 0.0988(8) -0.1654(3) 0.3092(7) 0.056(3) Uani 1 1 d U
O3 O 0.2121(7) -0.0986(4) 0.4120(6) 0.045(2) Uani 1 1 d U
O4 O 0.2404(7) -0.1134(4) 0.2378(6) 0.049(2) Uani 1 1 d U
O21 O 0.0973(5) 0.0534(3) 0.3391(5) 0.0336(16) Uani 1 1 d .
O22 O 0.1287(8) 0.0668(5) 0.5169(6) 0.057(2) Uani 1 1 d U
O23 O 0.2788(8) 0.0435(5) 0.4390(8) 0.070(3) Uani 1 1 d U
O24 O 0.2098(12) 0.1395(5) 0.4105(11) 0.094(5) Uani 1 1 d U
O41 O 0.0454(5) 0.0295(3) 0.1145(5) 0.0265(14) Uani 1 1 d .
O42 O 0.1047(5) 0.0096(5) -0.0521(4) 0.0380(13) Uani 1 1 d U
O43 O 0.1584(6) 0.0993(3) 0.0471(6) 0.0391(17) Uani 1 1 d U
O44 O -0.0166(6) 0.0872(3) -0.0465(6) 0.0416(18) Uani 1 1 d U
O61 O -0.1015(6) 0.0770(3) 0.2305(6) 0.0407(18) Uani 1 1 d .
O62 O -0.1690(17) 0.1644(6) 0.1607(12) 0.127(6) Uani 1 1 d U
O63 O -0.2814(10) 0.0877(8) 0.1708(18) 0.155(7) Uani 1 1 d U
O64 O -0.2080(13) 0.1417(6) 0.3174(10) 0.101(5) Uani 1 1 d U
C1 C 0.0278(11) -0.1997(5) 0.2574(9) 0.049(3) Uani 1 1 d U
C2 C 0.0038(13) -0.1819(6) 0.1569(11) 0.068(5) Uani 1 1 d U
H2A H -0.0343 -0.1483 0.1534 0.102 Uiso 1 1 calc R
H2B H -0.0345 -0.2102 0.1201 0.102 Uiso 1 1 calc R
H2C H 0.0646 -0.1757 0.1315 0.102 Uiso 1 1 calc R
C3 C -0.0591(14) -0.2012(8) 0.3067(15) 0.082(5) Uani 1 1 d U
H3A H -0.0950 -0.1669 0.2965 0.123 Uiso 1 1 calc R
H3B H -0.0375 -0.2066 0.3743 0.123 Uiso 1 1 calc R
H3C H -0.1020 -0.2312 0.2818 0.123 Uiso 1 1 calc R
C4 C 0.0755(15) -0.2564(6) 0.2605(12) 0.072(5) Uani 1 1 d U
H4A H 0.1063 -0.2646 0.3250 0.108 Uiso 1 1 calc R
H4B H 0.1252 -0.2570 0.2189 0.108 Uiso 1 1 calc R
H4C H 0.0252 -0.2836 0.2395 0.108 Uiso 1 1 calc R
C5 C 0.1865(10) -0.1084(5) 0.5011(8) 0.041(2) Uani 1 1 d U
C6 C 0.0855(9) -0.0862(6) 0.5058(9) 0.047(3) Uani 1 1 d U
H6A H 0.0377 -0.1037 0.4577 0.070 Uiso 1 1 calc R
H6B H 0.0850 -0.0469 0.4946 0.070 Uiso 1 1 calc R
H6C H 0.0684 -0.0934 0.5681 0.070 Uiso 1 1 calc R
C7 C 0.1867(14) -0.1671(6) 0.5228(11) 0.069(4) Uani 1 1 d U
H7A H 0.1419 -0.1860 0.4738 0.104 Uiso 1 1 calc R
H7B H 0.1652 -0.1725 0.5838 0.104 Uiso 1 1 calc R
H7C H 0.2530 -0.1815 0.5251 0.104 Uiso 1 1 calc R
C8 C 0.2627(11) -0.0788(6) 0.5708(8) 0.053(3) Uani 1 1 d U
H8A H 0.3284 -0.0880 0.5581 0.080 Uiso 1 1 calc R
H8B H 0.2564 -0.0899 0.6349 0.080 Uiso 1 1 calc R
H8C H 0.2524 -0.0396 0.5641 0.080 Uiso 1 1 calc R
C9 C 0.3262(11) -0.1459(7) 0.2387(10) 0.060(3) Uani 1 1 d U
C10 C 0.3426(15) -0.1834(7) 0.3233(11) 0.075(5) Uani 1 1 d U
H10A H 0.3522 -0.1618 0.3811 0.112 Uiso 1 1 calc R
H10B H 0.4009 -0.2057 0.3209 0.112 Uiso 1 1 calc R
H10C H 0.2854 -0.2070 0.3225 0.112 Uiso 1 1 calc R
C11 C 0.4132(11) -0.1108(8) 0.2325(13) 0.073(5) Uani 1 1 d U
H11A H 0.4359 -0.0943 0.2940 0.110 Uiso 1 1 calc R
H11B H 0.3948 -0.0822 0.1857 0.110 Uiso 1 1 calc R
H11C H 0.4658 -0.1329 0.2138 0.110 Uiso 1 1 calc R
C12 C 0.3062(13) -0.1804(7) 0.1459(11) 0.069(5) Uani 1 1 d U
H12A H 0.2792 -0.1569 0.0933 0.104 Uiso 1 1 calc R
H12B H 0.2593 -0.2093 0.1531 0.104 Uiso 1 1 calc R
H12C H 0.3677 -0.1964 0.1334 0.104 Uiso 1 1 calc R
C21 C 0.1549(12) 0.0835(6) 0.6125(8) 0.054(3) Uani 1 1 d U
C22 C 0.1131(19) 0.0393(8) 0.6668(12) 0.093(6) Uani 1 1 d U
H22A H 0.0459 0.0313 0.6371 0.139 Uiso 1 1 calc R
H22B H 0.1130 0.0514 0.7316 0.139 Uiso 1 1 calc R
H22C H 0.1533 0.0066 0.6670 0.139 Uiso 1 1 calc R
C23 C 0.2668(13) 0.0858(8) 0.6409(12) 0.080(6) Uani 1 1 d U
H23A H 0.2953 0.1067 0.5939 0.120 Uiso 1 1 calc R
H23B H 0.2934 0.0489 0.6443 0.120 Uiso 1 1 calc R
H23C H 0.2829 0.1034 0.7024 0.120 Uiso 1 1 calc R
C24 C 0.1089(13) 0.1375(6) 0.6276(10) 0.063(4) Uani 1 1 d U
H24A H 0.0391 0.1364 0.6016 0.095 Uiso 1 1 calc R
H24B H 0.1410 0.1659 0.5959 0.095 Uiso 1 1 calc R
H24C H 0.1168 0.1453 0.6951 0.095 Uiso 1 1 calc R
C25 C 0.3563(10) 0.0422(8) 0.3886(12) 0.066(4) Uani 1 1 d U
C26 C 0.4130(14) -0.0079(8) 0.4282(12) 0.078(5) Uani 1 1 d U
H26A H 0.4199 -0.0075 0.4970 0.117 Uiso 1 1 calc R
H26B H 0.4780 -0.0077 0.4092 0.117 Uiso 1 1 calc R
H26C H 0.3775 -0.0406 0.4039 0.117 Uiso 1 1 calc R
C27 C 0.4236(13) 0.0916(9) 0.4055(18) 0.098(7) Uani 1 1 d U
H27A H 0.3975 0.1210 0.3630 0.148 Uiso 1 1 calc R
H27B H 0.4893 0.0818 0.3935 0.148 Uiso 1 1 calc R
H27C H 0.4274 0.1037 0.4709 0.148 Uiso 1 1 calc R
C28 C 0.3181(12) 0.0369(7) 0.2808(11) 0.062(4) Uani 1 1 d U
H28A H 0.2720 0.0664 0.2607 0.093 Uiso 1 1 calc R
H28B H 0.2849 0.0020 0.2681 0.093 Uiso 1 1 calc R
H28C H 0.3735 0.0391 0.2460 0.093 Uiso 1 1 calc R
C29 C 0.1698(16) 0.1874(7) 0.3597(14) 0.079(5) Uani 1 1 d U
C30 C 0.2245(19) 0.2310(10) 0.411(2) 0.109(8) Uani 1 1 d U
H30A H 0.2816 0.2398 0.3809 0.164 Uiso 1 1 calc R
H30B H 0.2465 0.2197 0.4760 0.164 Uiso 1 1 calc R
H30C H 0.1826 0.2631 0.4102 0.164 Uiso 1 1 calc R
C31 C 0.168(3) 0.1820(12) 0.2681(19) 0.156(11) Uani 1 1 d U
H31A H 0.1417 0.2150 0.2359 0.234 Uiso 1 1 calc R
H31B H 0.1272 0.1509 0.2451 0.234 Uiso 1 1 calc R
H31C H 0.2351 0.1760 0.2555 0.234 Uiso 1 1 calc R
C32 C 0.071(2) 0.1973(16) 0.377(2) 0.145(10) Uani 1 1 d U
H32A H 0.0242 0.1777 0.3302 0.217 Uiso 1 1 calc R
H32B H 0.0565 0.2363 0.3719 0.217 Uiso 1 1 calc R
H32C H 0.0639 0.1847 0.4401 0.217 Uiso 1 1 calc R
C41 C 0.1641(9) -0.0389(5) -0.0338(8) 0.041(2) Uani 1 1 d U
C42 C 0.1014(10) -0.0836(5) 0.0051(10) 0.045(3) Uani 1 1 d U
H42A H 0.0947 -0.0751 0.0703 0.068 Uiso 1 1 calc R
H42B H 0.1338 -0.1189 0.0030 0.068 Uiso 1 1 calc R
H42C H 0.0365 -0.0851 -0.0335 0.068 Uiso 1 1 calc R
C43 C 0.2552(10) -0.0270(6) 0.0361(10) 0.054(3) Uani 1 1 d U
H43A H 0.2883 0.0049 0.0154 0.080 Uiso 1 1 calc R
H43B H 0.2994 -0.0583 0.0401 0.080 Uiso 1 1 calc R
H43C H 0.2369 -0.0200 0.0980 0.080 Uiso 1 1 calc R
C44 C 0.1850(12) -0.0572(6) -0.1287(10) 0.058(3) Uani 1 1 d U
H44A H 0.2104 -0.0266 -0.1609 0.087 Uiso 1 1 calc R
H44B H 0.1244 -0.0705 -0.1664 0.087 Uiso 1 1 calc R
H44C H 0.2336 -0.0864 -0.1203 0.087 Uiso 1 1 calc R
C45 C 0.2062(10) 0.1372(6) -0.0062(8) 0.045(3) Uani 1 1 d U
C46 C 0.3057(12) 0.1458(8) 0.0490(13) 0.075(5) Uani 1 1 d U
H46A H 0.3387 0.1107 0.0607 0.113 Uiso 1 1 calc R
H46B H 0.2997 0.1631 0.1091 0.113 Uiso 1 1 calc R
H46C H 0.3440 0.1692 0.0134 0.113 Uiso 1 1 calc R
C47 C 0.2133(14) 0.1161(7) -0.1012(11) 0.069(4) Uani 1 1 d U
H47A H 0.2583 0.0851 -0.0958 0.104 Uiso 1 1 calc R
H47B H 0.2380 0.1447 -0.1386 0.104 Uiso 1 1 calc R
H47C H 0.1484 0.1045 -0.1321 0.104 Uiso 1 1 calc R
C48 C 0.1488(15) 0.1888(7) -0.0162(16) 0.085(6) Uani 1 1 d U
H48A H 0.1454 0.2037 0.0463 0.127 Uiso 1 1 calc R
H48B H 0.0824 0.1814 -0.0488 0.127 Uiso 1 1 calc R
H48C H 0.1808 0.2149 -0.0526 0.127 Uiso 1 1 calc R
C49 C -0.1024(8) 0.0686(5) -0.1089(9) 0.043(3) Uani 1 1 d U
C50 C -0.0742(19) 0.0731(12) -0.2059(14) 0.120(9) Uani 1 1 d U
H50A H -0.0371 0.0408 -0.2188 0.180 Uiso 1 1 calc R
H50B H -0.0336 0.1055 -0.2089 0.180 Uiso 1 1 calc R
H50C H -0.1335 0.0760 -0.2529 0.180 Uiso 1 1 calc R
C51 C -0.1745(15) 0.1130(11) -0.110(2) 0.119(9) Uani 1 1 d U
H51A H -0.1974 0.1145 -0.0488 0.179 Uiso 1 1 calc R
H51B H -0.2303 0.1062 -0.1595 0.179 Uiso 1 1 calc R
H51C H -0.1437 0.1475 -0.1218 0.179 Uiso 1 1 calc R
C52 C -0.1361(15) 0.0181(8) -0.0877(19) 0.138(10) Uani 1 1 d U
H52A H -0.1241 0.0128 -0.0194 0.206 Uiso 1 1 calc R
H52B H -0.1017 -0.0099 -0.1180 0.206 Uiso 1 1 calc R
H52C H -0.2066 0.0157 -0.1107 0.206 Uiso 1 1 calc R
C61 C -0.1643(14) 0.2175(6) 0.1335(12) 0.065(4) Uani 1 1 d U
C62 C -0.1668(17) 0.2560(9) 0.2094(14) 0.094(6) Uani 1 1 d U
H62A H -0.1484 0.2376 0.2700 0.141 Uiso 1 1 calc R
H62B H -0.2331 0.2708 0.2055 0.141 Uiso 1 1 calc R
H62C H -0.1207 0.2856 0.2040 0.141 Uiso 1 1 calc R
C63 C -0.067(2) 0.2091(14) 0.103(2) 0.145(11) Uani 1 1 d U
H63A H -0.0230 0.1900 0.1530 0.217 Uiso 1 1 calc R
H63B H -0.0380 0.2443 0.0916 0.217 Uiso 1 1 calc R
H63C H -0.0747 0.1874 0.0455 0.217 Uiso 1 1 calc R
C64 C -0.253(2) 0.2227(9) 0.0616(18) 0.130(10) Uani 1 1 d U
H64A H -0.2834 0.1869 0.0490 0.195 Uiso 1 1 calc R
H64B H -0.2351 0.2374 0.0034 0.195 Uiso 1 1 calc R
H64C H -0.2998 0.2472 0.0848 0.195 Uiso 1 1 calc R
C65 C -0.3753(9) 0.0761(8) 0.145(2) 0.103(6) Uani 1 1 d U
C66 C -0.4365(12) 0.1237(9) 0.1636(19) 0.100(7) Uani 1 1 d U
H66A H -0.4032 0.1438 0.2182 0.149 Uiso 1 1 calc R
H66B H -0.5002 0.1109 0.1765 0.149 Uiso 1 1 calc R
H66C H -0.4461 0.1475 0.1084 0.149 Uiso 1 1 calc R
C67 C -0.379(3) 0.0609(13) 0.043(3) 0.167(12) Uani 1 1 d U
H67A H -0.4053 0.0915 0.0031 0.250 Uiso 1 1 calc R
H67B H -0.4217 0.0292 0.0284 0.250 Uiso 1 1 calc R
H67C H -0.3130 0.0522 0.0310 0.250 Uiso 1 1 calc R
C68 C -0.400(3) 0.0297(12) 0.204(3) 0.175(12) Uani 1 1 d U
H68A H -0.4282 0.0436 0.2573 0.263 Uiso 1 1 calc R
H68B H -0.3399 0.0093 0.2270 0.263 Uiso 1 1 calc R
H68C H -0.4468 0.0058 0.1658 0.263 Uiso 1 1 calc R
C69 C -0.2030(14) 0.1361(7) 0.4164(13) 0.072(4) Uani 1 1 d U
C70 C -0.304(2) 0.1217(13) 0.430(2) 0.139(10) Uani 1 1 d U
H70A H -0.3474 0.1529 0.4132 0.208 Uiso 1 1 calc R
H70B H -0.3046 0.1119 0.4957 0.208 Uiso 1 1 calc R
H70C H -0.3273 0.0909 0.3893 0.208 Uiso 1 1 calc R
C71 C -0.1392(13) 0.0895(9) 0.4578(15) 0.084(5) Uani 1 1 d U
H71A H -0.0749 0.0921 0.4376 0.126 Uiso 1 1 calc R
H71B H -0.1701 0.0550 0.4360 0.126 Uiso 1 1 calc R
H71C H -0.1311 0.0911 0.5266 0.126 Uiso 1 1 calc R
C72 C -0.178(3) 0.1850(12) 0.462(2) 0.154(11) Uani 1 1 d U
H72A H -0.2353 0.2092 0.4538 0.231 Uiso 1 1 calc R
H72B H -0.1246 0.2021 0.4360 0.231 Uiso 1 1 calc R
H72C H -0.1574 0.1782 0.5296 0.231 Uiso 1 1 calc R
C73 C -0.1896(9) -0.0671(6) 0.2320(9) 0.043(3) Uani 1 1 d .
K1 K -0.36098(18) -0.11467(11) -0.25453(19) 0.0418(5) Uani 1 1 d .
O81 O -0.4655(7) -0.0403(5) -0.1563(9) 0.067(3) Uani 1 1 d U
O82 O -0.4123(8) -0.0125(4) -0.3338(8) 0.061(3) Uani 1 1 d U
O83 O -0.5088(8) -0.1941(5) -0.2751(10) 0.075(3) Uani 1 1 d U
O84 O -0.4037(8) -0.1714(4) -0.4254(8) 0.063(3) Uani 1 1 d U
O85 O -0.2391(7) -0.1666(4) -0.1027(6) 0.052(2) Uani 1 1 d U
O86 O -0.1584(7) -0.1141(4) -0.2472(7) 0.053(2) Uani 1 1 d U
N81 N -0.4474(10) -0.1514(6) -0.0846(10) 0.065(3) Uani 1 1 d .
N82 N -0.2731(9) -0.0781(5) -0.4216(9) 0.056(3) Uani 1 1 d .
C81 C -0.4738(13) -0.1024(8) -0.0350(12) 0.073(4) Uani 1 1 d U
H81A H -0.5165 -0.1133 0.0108 0.088 Uiso 1 1 calc R
H81B H -0.4133 -0.0868 0.0009 0.088 Uiso 1 1 calc R
C82 C -0.5235(13) -0.0605(8) -0.0958(14) 0.078(4) Uani 1 1 d U
H82A H -0.5839 -0.0758 -0.1325 0.094 Uiso 1 1 calc R
H82B H -0.5427 -0.0306 -0.0566 0.094 Uiso 1 1 calc R
C83 C -0.5149(11) 0.0015(9) -0.2189(13) 0.077(4) Uani 1 1 d U
H83A H -0.5702 -0.0150 -0.2618 0.092 Uiso 1 1 calc R
H83B H -0.5418 0.0297 -0.1812 0.092 Uiso 1 1 calc R
C84 C -0.4478(13) 0.0259(6) -0.2732(14) 0.072(4) Uani 1 1 d U
H84A H -0.4811 0.0559 -0.3114 0.086 Uiso 1 1 calc R
H84B H -0.3918 0.0415 -0.2301 0.086 Uiso 1 1 calc R
C85 C -0.3490(11) 0.0093(9) -0.3916(10) 0.072(3) Uani 1 1 d U
H85A H -0.2879 0.0214 -0.3516 0.086 Uiso 1 1 calc R
H85B H -0.3802 0.0416 -0.4244 0.086 Uiso 1 1 calc R
C86 C -0.3241(14) -0.0296(7) -0.4621(12) 0.070(4) Uani 1 1 d U
H86A H -0.3852 -0.0408 -0.5029 0.083 Uiso 1 1 calc R
H86B H -0.2824 -0.0111 -0.5022 0.083 Uiso 1 1 calc R
C87 C -0.5369(15) -0.1853(9) -0.1196(14) 0.086(5) Uani 1 1 d U
H87A H -0.5560 -0.2058 -0.0662 0.103 Uiso 1 1 calc R
H87B H -0.5919 -0.1609 -0.1443 0.103 Uiso 1 1 calc R
C88 C -0.5211(15) -0.2228(8) -0.1923(14) 0.081(5) Uani 1 1 d U
H88A H -0.4620 -0.2449 -0.1706 0.097 Uiso 1 1 calc R
H88B H -0.5778 -0.2477 -0.2060 0.097 Uiso 1 1 calc R
C89 C -0.5104(14) -0.2291(7) -0.3566(14) 0.079(4) Uani 1 1 d U
H89A H -0.5737 -0.2486 -0.3696 0.095 Uiso 1 1 calc R
H89B H -0.4571 -0.2562 -0.3446 0.095 Uiso 1 1 calc R
C90 C -0.4970(12) -0.1943(7) -0.4393(13) 0.069(4) Uani 1 1 d U
H90A H -0.5059 -0.2166 -0.4972 0.082 Uiso 1 1 calc R
H90B H -0.5470 -0.1652 -0.4474 0.082 Uiso 1 1 calc R
C91 C -0.3822(15) -0.1447(8) -0.5090(12) 0.079(4) Uani 1 1 d U
H91A H -0.4306 -0.1154 -0.5270 0.094 Uiso 1 1 calc R
H91B H -0.3881 -0.1711 -0.5613 0.094 Uiso 1 1 calc R
C92 C -0.2808(16) -0.1209(8) -0.4936(12) 0.082(5) Uani 1 1 d U
H92A H -0.2323 -0.1498 -0.4732 0.098 Uiso 1 1 calc R
H92B H -0.2661 -0.1055 -0.5534 0.098 Uiso 1 1 calc R
C93 C -0.3724(15) -0.1843(8) -0.0252(13) 0.077(5) Uani 1 1 d U
H93A H -0.3911 -0.1880 0.0381 0.093 Uiso 1 1 calc R
H93B H -0.3717 -0.2211 -0.0527 0.093 Uiso 1 1 calc R
C94 C -0.2740(13) -0.1615(7) -0.0157(11) 0.063(4) Uani 1 1 d U
H94A H -0.2754 -0.1227 0.0023 0.076 Uiso 1 1 calc R
H94B H -0.2298 -0.1809 0.0341 0.076 Uiso 1 1 calc R
C95 C -0.1407(10) -0.1519(6) -0.0939(10) 0.054(3) Uani 1 1 d U
H95A H -0.1009 -0.1776 -0.0510 0.065 Uiso 1 1 calc R
H95B H -0.1319 -0.1152 -0.0655 0.065 Uiso 1 1 calc R
C96 C -0.1053(10) -0.1517(6) -0.1860(10) 0.056(3) Uani 1 1 d U
H96A H -0.0349 -0.1421 -0.1766 0.067 Uiso 1 1 calc R
H96B H -0.1128 -0.1884 -0.2141 0.067 Uiso 1 1 calc R
C97 C -0.1138(10) -0.1065(7) -0.3300(11) 0.064(3) Uani 1 1 d U
H97A H -0.1133 -0.1412 -0.3645 0.077 Uiso 1 1 calc R
H97B H -0.0452 -0.0942 -0.3119 0.077 Uiso 1 1 calc R
C98 C -0.1702(12) -0.0653(8) -0.3907(12) 0.068(4) Uani 1 1 d U
H98A H -0.1662 -0.0305 -0.3561 0.082 Uiso 1 1 calc R
H98B H -0.1385 -0.0600 -0.4471 0.082 Uiso 1 1 calc R
C101 C -0.5747(10) 0.2121(6) -0.2703(13) 0.109(6) Uani 1 1 d GU
C102 C -0.5527(10) 0.2004(6) -0.3591(10) 0.096(6) Uani 1 1 d GU
H102 H -0.5991 0.2080 -0.4136 0.115 Uiso 1 1 calc R
C103 C -0.4628(12) 0.1775(6) -0.3683(11) 0.108(6) Uani 1 1 d GU
H103 H -0.4478 0.1694 -0.4289 0.130 Uiso 1 1 calc R
C104 C -0.3950(10) 0.1663(6) -0.2886(14) 0.120(7) Uani 1 1 d GU
H104 H -0.3336 0.1506 -0.2949 0.144 Uiso 1 1 calc R
C105 C -0.4170(13) 0.1780(6) -0.1998(11) 0.128(8) Uani 1 1 d GU
H105 H -0.3706 0.1704 -0.1454 0.153 Uiso 1 1 calc R
C106 C -0.5069(14) 0.2010(6) -0.1907(10) 0.128(7) Uani 1 1 d GU
H106 H -0.5219 0.2090 -0.1300 0.154 Uiso 1 1 calc R
C107 C -0.661(2) 0.2373(11) -0.263(3) 0.145(10) Uani 1 1 d U
H10D H -0.6585 0.2747 -0.2858 0.217 Uiso 1 1 calc R
H10E H -0.6711 0.2373 -0.1977 0.217 Uiso 1 1 calc R
H10F H -0.7146 0.2179 -0.3020 0.217 Uiso 1 1 calc R

loop_
_atom_site_aniso_label
_atom_site_aniso_U_11
_atom_site_aniso_U_22
_atom_site_aniso_U_33
_atom_site_aniso_U_23
_atom_site_aniso_U_13
_atom_site_aniso_U_12
U1 0.02472(12) 0.01876(13) 0.03272(14) 0.0006(2) 0.00783(9) 0.00455(16)
S1 0.0455(15) 0.0510(19) 0.0446(15) 0.0080(12) 0.0108(12) -0.0002(13)
S2 0.0426(14) 0.0393(16) 0.0462(15) 0.0017(11) 0.0066(12) -0.0036(12)
S3 0.0495(18) 0.077(3) 0.076(2) 0.009(2) 0.0114(17) -0.0239(19)
Si1 0.0381(14) 0.0210(14) 0.0389(14) -0.0034(10) 0.0018(11) 0.0105(11)
Si2 0.0510(18) 0.046(2) 0.0357(15) -0.0092(13) 0.0044(13) -0.0114(15)
Si3 0.0300(12) 0.0290(15) 0.0331(13) 0.0014(10) 0.0086(10) 0.0003(11)
Si4 0.0300(14) 0.0200(15) 0.064(2) 0.0000(13) 0.0113(13) 0.0062(12)
O1 0.028(3) 0.020(4) 0.046(4) 0.009(3) 0.005(3) 0.005(3)
O2 0.075(6) 0.017(4) 0.070(6) 0.002(4) -0.012(5) 0.005(4)
O3 0.056(5) 0.043(5) 0.034(4) -0.010(4) -0.002(4) 0.023(4)
O4 0.057(5) 0.047(5) 0.043(4) -0.004(4) 0.003(4) 0.032(4)
O21 0.035(4) 0.032(4) 0.031(4) -0.005(3) -0.003(3) 0.004(3)
O22 0.062(6) 0.067(7) 0.045(5) -0.008(4) 0.014(4) -0.007(5)
O23 0.049(5) 0.097(8) 0.064(6) -0.026(6) 0.004(4) 0.005(5)
O24 0.120(10) 0.050(7) 0.096(9) 0.019(6) -0.033(8) -0.040(7)
O41 0.028(3) 0.025(3) 0.027(3) 0.003(2) 0.005(3) 0.004(2)
O42 0.046(3) 0.035(3) 0.033(3) 0.011(5) 0.007(2) 0.003(5)
O43 0.044(4) 0.035(4) 0.038(4) -0.001(3) 0.006(3) -0.007(3)
O44 0.040(4) 0.033(4) 0.049(4) 0.001(3) -0.002(3) -0.004(3)
O61 0.042(4) 0.032(5) 0.051(4) -0.002(3) 0.013(3) 0.018(4)
O62 0.221(16) 0.055(8) 0.120(11) 0.035(7) 0.077(11) 0.043(9)
O63 0.044(6) 0.127(12) 0.281(19) -0.118(12) -0.008(9) 0.003(7)
O64 0.132(11) 0.087(9) 0.096(9) 0.008(7) 0.053(8) 0.054(9)
C1 0.058(7) 0.028(6) 0.055(6) 0.001(5) -0.008(5) -0.006(5)
C2 0.081(11) 0.048(9) 0.063(9) -0.007(7) -0.026(8) -0.004(7)
C3 0.075(11) 0.061(11) 0.109(14) 0.009(9) 0.009(10) -0.017(9)
C4 0.103(13) 0.024(7) 0.081(10) 0.000(6) -0.012(9) 0.008(7)
C5 0.056(6) 0.035(6) 0.032(5) -0.001(4) 0.005(5) 0.012(5)
C6 0.047(7) 0.050(8) 0.044(6) -0.004(5) 0.009(5) 0.000(6)
C7 0.103(12) 0.041(8) 0.058(8) 0.019(6) -0.004(8) 0.006(8)
C8 0.072(9) 0.055(8) 0.031(6) -0.004(5) 0.004(6) 0.014(7)
C9 0.059(7) 0.061(8) 0.059(7) -0.003(6) 0.008(6) 0.028(6)
C10 0.095(12) 0.065(11) 0.064(9) 0.005(7) 0.015(8) 0.048(9)
C11 0.049(8) 0.085(12) 0.082(11) -0.011(9) -0.001(7) 0.027(8)
C12 0.084(11) 0.059(10) 0.067(9) -0.011(7) 0.019(8) 0.040(8)
C21 0.074(8) 0.053(7) 0.032(5) -0.011(5) 0.001(5) 0.012(6)
C22 0.17(2) 0.063(11) 0.047(8) -0.002(7) 0.018(10) -0.004(12)
C23 0.084(11) 0.089(13) 0.058(9) -0.033(8) -0.017(8) 0.034(10)
C24 0.085(10) 0.050(9) 0.053(8) -0.007(6) 0.004(7) 0.008(8)
C25 0.039(6) 0.085(10) 0.076(8) -0.035(7) 0.020(6) -0.022(7)
C26 0.073(10) 0.094(15) 0.064(9) -0.009(8) 0.004(8) -0.007(9)
C27 0.050(9) 0.086(14) 0.153(18) -0.046(13) -0.003(10) -0.027(9)
C28 0.066(9) 0.059(9) 0.064(9) -0.008(7) 0.021(7) -0.011(7)
C29 0.100(11) 0.048(8) 0.081(9) 0.010(7) -0.016(9) 0.005(8)
C30 0.094(15) 0.082(15) 0.15(2) -0.016(14) 0.004(14) -0.002(12)
C31 0.27(3) 0.109(19) 0.094(17) 0.023(14) 0.03(2) 0.06(2)
C32 0.13(2) 0.19(3) 0.12(2) 0.026(19) 0.040(17) 0.02(2)
C41 0.040(5) 0.044(6) 0.041(5) -0.002(5) 0.013(4) 0.007(5)
C42 0.043(6) 0.035(7) 0.061(8) -0.001(5) 0.023(6) 0.014(5)
C43 0.045(7) 0.050(8) 0.067(8) -0.011(6) 0.010(6) 0.003(6)
C44 0.065(8) 0.054(9) 0.057(8) -0.002(6) 0.019(7) 0.017(7)
C45 0.047(6) 0.047(7) 0.042(6) 0.004(5) 0.008(5) -0.010(5)
C46 0.054(8) 0.090(13) 0.080(10) 0.009(9) 0.006(7) -0.046(9)
C47 0.090(11) 0.068(11) 0.052(8) 0.002(7) 0.018(8) -0.027(9)
C48 0.087(12) 0.047(10) 0.120(15) 0.036(9) 0.013(11) -0.007(9)
C49 0.030(5) 0.042(6) 0.052(6) 0.001(5) -0.010(4) -0.002(5)
C50 0.121(17) 0.17(2) 0.060(11) -0.013(13) -0.018(11) -0.048(17)
C51 0.057(10) 0.13(2) 0.16(2) -0.033(16) -0.023(12) 0.018(12)
C52 0.106(13) 0.056(13) 0.21(2) 0.060(13) -0.105(14) -0.036(10)
C61 0.080(9) 0.042(7) 0.077(9) 0.015(6) 0.024(7) 0.009(7)
C62 0.109(15) 0.080(13) 0.086(12) -0.025(10) -0.009(11) 0.030(11)
C63 0.114(18) 0.20(3) 0.14(2) -0.074(18) 0.071(16) -0.073(18)
C64 0.16(2) 0.077(14) 0.124(17) -0.021(12) -0.062(16) 0.070(14)
C65 0.017(5) 0.068(10) 0.226(17) -0.056(11) 0.020(8) 0.000(6)
C66 0.043(8) 0.077(13) 0.18(2) -0.004(13) 0.009(11) 0.021(9)
C67 0.18(3) 0.10(2) 0.22(3) -0.04(2) 0.03(2) -0.04(2)
C68 0.19(3) 0.086(19) 0.27(3) 0.03(2) 0.10(2) 0.021(19)
C69 0.087(10) 0.046(8) 0.093(9) 0.015(7) 0.044(8) 0.025(7)
C70 0.14(2) 0.13(2) 0.15(2) 0.061(18) 0.061(18) 0.018(18)
C71 0.060(9) 0.103(15) 0.089(12) 0.006(10) 0.013(9) 0.014(10)
C72 0.21(3) 0.089(18) 0.16(2) -0.036(17) 0.02(2) -0.01(2)
C73 0.034(6) 0.048(8) 0.048(6) 0.014(6) 0.012(5) -0.002(5)
K1 0.0347(11) 0.0334(13) 0.0563(14) 0.0055(10) 0.0038(10) -0.0036(10)
O81 0.038(4) 0.074(7) 0.091(7) -0.001(5) 0.015(5) 0.009(5)
O82 0.060(6) 0.034(4) 0.084(7) 0.009(4) -0.005(5) 0.001(4)
O83 0.050(5) 0.070(7) 0.105(8) -0.031(6) 0.012(5) -0.016(5)
O84 0.061(6) 0.055(6) 0.068(6) -0.009(5) -0.001(5) 0.006(5)
O85 0.060(5) 0.044(5) 0.051(5) 0.004(4) 0.000(4) -0.011(4)
O86 0.045(4) 0.052(5) 0.063(5) 0.008(4) 0.015(4) -0.004(4)
N81 0.054(7) 0.058(8) 0.084(9) -0.002(6) 0.019(6) -0.019(6)
N82 0.059(7) 0.043(7) 0.067(7) 0.017(5) 0.015(6) -0.006(5)
C81 0.058(8) 0.093(12) 0.072(9) -0.002(8) 0.021(7) -0.005(8)
C82 0.059(8) 0.087(11) 0.091(10) -0.003(8) 0.022(7) 0.004(8)
C83 0.061(7) 0.065(11) 0.101(9) -0.003(9) 0.005(7) 0.011(8)
C84 0.069(8) 0.045(8) 0.101(10) 0.000(6) 0.009(8) 0.004(6)
C85 0.078(8) 0.048(7) 0.085(8) 0.022(9) 0.001(6) -0.007(9)
C86 0.086(10) 0.052(9) 0.066(9) 0.025(7) 0.000(8) -0.005(8)
C87 0.076(10) 0.095(13) 0.093(11) 0.002(9) 0.035(9) -0.046(10)
C88 0.083(9) 0.063(9) 0.100(11) -0.001(8) 0.023(8) -0.038(8)
C89 0.070(8) 0.060(9) 0.108(10) -0.032(8) 0.017(8) -0.026(7)
C90 0.059(8) 0.061(9) 0.083(9) -0.017(7) 0.002(7) -0.001(7)
C91 0.095(10) 0.077(10) 0.056(8) 0.000(7) -0.011(8) 0.001(9)
C92 0.108(13) 0.086(12) 0.050(8) 0.007(8) 0.009(8) 0.010(10)
C93 0.095(11) 0.066(10) 0.073(9) 0.018(8) 0.018(9) -0.017(9)
C94 0.077(9) 0.056(8) 0.055(7) 0.013(6) 0.010(6) -0.012(7)
C95 0.046(6) 0.047(7) 0.064(7) 0.002(6) -0.004(6) -0.006(5)
C96 0.045(6) 0.056(8) 0.063(7) -0.006(6) 0.000(6) 0.001(6)
C97 0.044(6) 0.084(9) 0.069(8) 0.007(7) 0.025(6) 0.001(7)
C98 0.062(8) 0.080(11) 0.067(9) 0.019(7) 0.024(7) -0.009(8)
C101 0.127(13) 0.055(10) 0.132(13) 0.002(10) -0.018(12) -0.027(10)
C102 0.100(12) 0.060(10) 0.121(12) 0.005(9) -0.001(11) -0.024(9)
C103 0.108(12) 0.057(10) 0.147(14) 0.000(10) -0.016(12) -0.016(10)
C104 0.119(13) 0.064(11) 0.158(15) 0.002(11) -0.031(13) -0.015(10)
C105 0.135(14) 0.076(12) 0.149(15) -0.001(12) -0.048(14) -0.015(11)
C106 0.148(15) 0.067(11) 0.148(15) 0.012(11) -0.043(13) -0.035(11)
C107 0.14(2) 0.077(17) 0.23(3) 0.002(18) 0.05(2) 0.006(16)

loop_
_atom_type_symbol
_atom_type_description
_atom_type_scat_dispersion_real
_atom_type_scat_dispersion_imag
_atom_type_scat_source
C C 0.0181 0.0091 'International Tables Vol C Tables 4.2.6.8 and 6.1.1.4'
H H 0.0000 0.0000 'International Tables Vol C Tables 4.2.6.8 and 6.1.1.4'
N N 0.0311 0.0180 'International Tables Vol C Tables 4.2.6.8 and 6.1.1.4'
O O 0.0492 0.0322 'International Tables Vol C Tables 4.2.6.8 and 6.1.1.4'
Si Si 0.2541 0.3302 'International Tables Vol C Tables 4.2.6.8 and 6.1.1.4'
S S 0.3331 0.5567 'International Tables Vol C Tables 4.2.6.8 and 6.1.1.4'
K K 0.3868 1.0657 'International Tables Vol C Tables 4.2.6.8 and 6.1.1.4'
U U -4.3638 13.4090 'International Tables Vol C Tables 4.2.6.8 and 6.1.1.4'

loop_
_geom_angle_atom_site_label_1
_geom_angle_atom_site_label_2
_geom_angle_atom_site_label_3
_geom_angle
O41 U1 O21 102.9(3)
O41 U1 O1 94.5(3)
O21 U1 O1 90.5(3)
O41 U1 O61 93.4(3)
O21 U1 O61 90.4(3)
O1 U1 O61 171.6(3)
O41 U1 S2 85.8(2)
O21 U1 S2 171.2(2)
O1 U1 S2 90.3(2)
O61 U1 S2 87.6(2)
O41 U1 S1 150.4(2)
O21 U1 S1 106.7(2)
O1 U1 S1 85.1(2)
O61 U1 S1 86.7(2)
S2 U1 S1 64.59(9)
C73 S1 U1 87.9(4)
C73 S2 U1 89.8(5)
O2 Si1 O1 113.0(5)
O2 Si1 O4 113.3(6)
O1 Si1 O4 105.9(4)
O2 Si1 O3 105.6(5)
O1 Si1 O3 111.7(4)
O4 Si1 O3 107.3(5)
O24 Si2 O21 118.9(6)
O24 Si2 O22 116.9(8)
O21 Si2 O22 104.5(5)
O24 Si2 O23 103.4(8)
O21 Si2 O23 109.7(5)
O22 Si2 O23 102.1(6)
O42 Si3 O43 112.6(4)
O42 Si3 O44 104.9(4)
O43 Si3 O44 106.5(5)
O42 Si3 O41 112.6(4)
O43 Si3 O41 106.4(4)
O44 Si3 O41 113.8(4)
O62 Si4 O64 107.1(9)
O62 Si4 O63 106.8(14)
O64 Si4 O63 113.1(11)
O62 Si4 O61 107.0(8)
O64 Si4 O61 114.8(7)
O63 Si4 O61 107.6(7)
Si1 O1 U1 168.6(5)
C1 O2 Si1 143.3(9)
C5 O3 Si1 133.3(9)
C9 O4 Si1 133.9(9)
Si2 O21 U1 173.4(5)
C21 O22 Si2 132.9(10)
C25 O23 Si2 130.9(13)
C29 O24 Si2 135.5(13)
Si3 O41 U1 169.7(4)
C41 O42 Si3 131.9(6)
C45 O43 Si3 132.1(7)
C49 O44 Si3 132.2(8)
Si4 O61 U1 169.1(6)
C61 O62 Si4 156.4(15)
C65 O63 Si4 157.8(16)
C69 O64 Si4 148.8(12)
O2 C1 C3 108.0(13)
O2 C1 C2 111.4(12)
C3 C1 C2 113.3(15)
O2 C1 C4 105.6(12)
C3 C1 C4 109.6(14)
C2 C1 C4 108.7(13)
C1 C2 H2A 109.5
C1 C2 H2B 109.5
H2A C2 H2B 109.5
C1 C2 H2C 109.5
H2A C2 H2C 109.5
H2B C2 H2C 109.5
C1 C3 H3A 109.5
C1 C3 H3B 109.5
H3A C3 H3B 109.5
C1 C3 H3C 109.5
H3A C3 H3C 109.5
H3B C3 H3C 109.5
C1 C4 H4A 109.5
C1 C4 H4B 109.5
H4A C4 H4B 109.5
C1 C4 H4C 109.5
H4A C4 H4C 109.5
H4B C4 H4C 109.5
O3 C5 C7 111.7(11)
O3 C5 C6 110.2(10)
C7 C5 C6 108.4(13)
O3 C5 C8 105.8(11)
C7 C5 C8 110.5(11)
C6 C5 C8 110.2(10)
C5 C6 H6A 109.5
C5 C6 H6B 109.5
H6A C6 H6B 109.5
C5 C6 H6C 109.5
H6A C6 H6C 109.5
H6B C6 H6C 109.5
C5 C7 H7A 109.5
C5 C7 H7B 109.5
H7A C7 H7B 109.5
C5 C7 H7C 109.5
H7A C7 H7C 109.5
H7B C7 H7C 109.5
C5 C8 H8A 109.5
C5 C8 H8B 109.5
H8A C8 H8B 109.5
C5 C8 H8C 109.5
H8A C8 H8C 109.5
H8B C8 H8C 109.5
O4 C9 C11 110.4(13)
O4 C9 C10 111.6(13)
C11 C9 C10 112.4(14)
O4 C9 C12 105.1(11)
C11 C9 C12 107.3(14)
C10 C9 C12 109.8(14)
C9 C10 H10A 109.5
C9 C10 H10B 109.5
H10A C10 H10B 109.5
C9 C10 H10C 109.5
H10A C10 H10C 109.5
H10B C10 H10C 109.5
C9 C11 H11A 109.5
C9 C11 H11B 109.5
H11A C11 H11B 109.5
C9 C11 H11C 109.5
H11A C11 H11C 109.5
H11B C11 H11C 109.5
C9 C12 H12A 109.5
C9 C12 H12B 109.5
H12A C12 H12B 109.5
C9 C12 H12C 109.5
H12A C12 H12C 109.5
H12B C12 H12C 109.5
O22 C21 C24 110.2(11)
O22 C21 C22 103.5(12)
C24 C21 C22 111.0(14)
O22 C21 C23 111.1(12)
C24 C21 C23 111.0(13)
C22 C21 C23 109.9(16)
C21 C22 H22A 109.5
C21 C22 H22B 109.5
H22A C22 H22B 109.5
C21 C22 H22C 109.5
H22A C22 H22C 109.5
H22B C22 H22C 109.5
C21 C23 H23A 109.5
C21 C23 H23B 109.5
H23A C23 H23B 109.5
C21 C23 H23C 109.5
H23A C23 H23C 109.5
H23B C23 H23C 109.5
C21 C24 H24A 109.5
C21 C24 H24B 109.5
H24A C24 H24B 109.5
C21 C24 H24C 109.5
H24A C24 H24C 109.5
H24B C24 H24C 109.5
O23 C25 C26 102.5(15)
O23 C25 C27 113.6(14)
C26 C25 C27 108.7(14)
O23 C25 C28 110.7(12)
C26 C25 C28 112.2(13)
C27 C25 C28 109.1(16)
C25 C26 H26A 109.5
C25 C26 H26B 109.5
H26A C26 H26B 109.5
C25 C26 H26C 109.5
H26A C26 H26C 109.5
H26B C26 H26C 109.5
C25 C27 H27A 109.5
C25 C27 H27B 109.5
H27A C27 H27B 109.5
C25 C27 H27C 109.5
H27A C27 H27C 109.5
H27B C27 H27C 109.5
C25 C28 H28A 109.5
C25 C28 H28B 109.5
H28A C28 H28B 109.5
C25 C28 H28C 109.5
H28A C28 H28C 109.5
H28B C28 H28C 109.5
C31 C29 C30 120(3)
C31 C29 O24 111(2)
C30 C29 O24 102.7(16)
C31 C29 C32 109(2)
C30 C29 C32 103(2)
O24 C29 C32 110(2)
C29 C30 H30A 109.5
C29 C30 H30B 109.5
H30A C30 H30B 109.5
C29 C30 H30C 109.5
H30A C30 H30C 109.5
H30B C30 H30C 109.5
C29 C31 H31A 109.5
C29 C31 H31B 109.5
H31A C31 H31B 109.5
C29 C31 H31C 109.5
H31A C31 H31C 109.5
H31B C31 H31C 109.5
C29 C32 H32A 109.5
C29 C32 H32B 109.5
H32A C32 H32B 109.5
C29 C32 H32C 109.5
H32A C32 H32C 109.5
H32B C32 H32C 109.5
O42 C41 C44 105.4(10)
O42 C41 C43 110.5(10)
C44 C41 C43 113.8(11)
O42 C41 C42 108.5(9)
C44 C41 C42 108.1(11)
C43 C41 C42 110.4(11)
C41 C42 H42A 109.5
C41 C42 H42B 109.5
H42A C42 H42B 109.5
C41 C42 H42C 109.5
H42A C42 H42C 109.5
H42B C42 H42C 109.5
C41 C43 H43A 109.5
C41 C43 H43B 109.5
H43A C43 H43B 109.5
C41 C43 H43C 109.5
H43A C43 H43C 109.5
H43B C43 H43C 109.5
C41 C44 H44A 109.5
C41 C44 H44B 109.5
H44A C44 H44B 109.5
C41 C44 H44C 109.5
H44A C44 H44C 109.5
H44B C44 H44C 109.5
O43 C45 C47 111.6(11)
O43 C45 C46 105.7(11)
C47 C45 C46 110.6(14)
O43 C45 C48 108.8(12)
C47 C45 C48 108.8(14)
C46 C45 C48 111.3(14)
C45 C46 H46A 109.5
C45 C46 H46B 109.5
H46A C46 H46B 109.5
C45 C46 H46C 109.5
H46A C46 H46C 109.5
H46B C46 H46C 109.5
C45 C47 H47A 109.5
C45 C47 H47B 109.5
H47A C47 H47B 109.5
C45 C47 H47C 109.5
H47A C47 H47C 109.5
H47B C47 H47C 109.5
C45 C48 H48A 109.5
C45 C48 H48B 109.5
H48A C48 H48B 109.5
C45 C48 H48C 109.5
H48A C48 H48C 109.5
H48B C48 H48C 109.5
C52 C49 O44 114.9(11)
C52 C49 C51 114.7(18)
O44 C49 C51 104.9(12)
C52 C49 C50 114.6(19)
O44 C49 C50 104.2(12)
C51 C49 C50 102.0(18)
C49 C50 H50A 109.5
C49 C50 H50B 109.5
H50A C50 H50B 109.5
C49 C50 H50C 109.5
H50A C50 H50C 109.5
H50B C50 H50C 109.5
C49 C51 H51A 109.5
C49 C51 H51B 109.5
H51A C51 H51B 109.5
C49 C51 H51C 109.5
H51A C51 H51C 109.5
H51B C51 H51C 109.5
C49 C52 H52A 109.5
C49 C52 H52B 109.5
H52A C52 H52B 109.5
C49 C52 H52C 109.5
H52A C52 H52C 109.5
H52B C52 H52C 109.5
O62 C61 C62 113.7(17)
O62 C61 C64 102.2(19)
C62 C61 C64 110.7(17)
O62 C61 C63 92.1(19)
C62 C61 C63 116.0(19)
C64 C61 C63 120(2)
C61 C62 H62A 109.5
C61 C62 H62B 109.5
H62A C62 H62B 109.5
C61 C62 H62C 109.5
H62A C62 H62C 109.5
H62B C62 H62C 109.5
C61 C63 H63A 109.5
C61 C63 H63B 109.5
H63A C63 H63B 109.5
C61 C63 H63C 109.5
H63A C63 H63C 109.5
H63B C63 H63C 109.5
C61 C64 H64A 109.5
C61 C64 H64B 109.5
H64A C64 H64B 109.5
C61 C64 H64C 109.5
H64A C64 H64C 109.5
H64B C64 H64C 109.5
O63 C65 C68 108(3)
O63 C65 C66 109.7(16)
C68 C65 C66 108(2)
O63 C65 C67 102(2)
C68 C65 C67 113(2)
C66 C65 C67 116(3)
C65 C66 H66A 109.5
C65 C66 H66B 109.5
H66A C66 H66B 109.5
C65 C66 H66C 109.5
H66A C66 H66C 109.5
H66B C66 H66C 109.5
C65 C67 H67A 109.5
C65 C67 H67B 109.5
H67A C67 H67B 109.5
C65 C67 H67C 109.5
H67A C67 H67C 109.5
H67B C67 H67C 109.5
C65 C68 H68A 109.5
C65 C68 H68B 109.5
H68A C68 H68B 109.5
C65 C68 H68C 109.5
H68A C68 H68C 109.5
H68B C68 H68C 109.5
C72 C69 O64 111(2)
C72 C69 C70 108(2)
O64 C69 C70 105(2)
C72 C69 C71 113(2)
O64 C69 C71 113.7(15)
C70 C69 C71 105.8(17)
C69 C70 H70A 109.5
C69 C70 H70B 109.5
H70A C70 H70B 109.5
C69 C70 H70C 109.5
H70A C70 H70C 109.5
H70B C70 H70C 109.5
C69 C71 H71A 109.5
C69 C71 H71B 109.5
H71A C71 H71B 109.5
C69 C71 H71C 109.5
H71A C71 H71C 109.5
H71B C71 H71C 109.5
C69 C72 H72A 109.5
C69 C72 H72B 109.5
H72A C72 H72B 109.5
C69 C72 H72C 109.5
H72A C72 H72C 109.5
H72B C72 H72C 109.5
S3 C73 S2 122.0(8)
S3 C73 S1 120.2(7)
S2 C73 S1 117.8(7)
O86 K1 O84 96.2(3)
O86 K1 O82 101.5(3)
O84 K1 O82 94.9(3)
O86 K1 O83 135.8(3)
O84 K1 O83 60.8(4)
O82 K1 O83 116.6(4)
O86 K1 O81 124.3(3)
O84 K1 O81 134.6(3)
O82 K1 O81 60.6(4)
O83 K1 O81 94.8(3)
O86 K1 O85 60.2(3)
O84 K1 O85 117.8(3)
O82 K1 O85 142.8(3)
O83 K1 O85 95.8(4)
O81 K1 O85 101.2(3)
O86 K1 N82 59.8(3)
O84 K1 N82 60.2(4)
O82 K1 N82 60.8(4)
O83 K1 N82 120.3(4)
O81 K1 N82 120.4(4)
O85 K1 N82 119.0(3)
O86 K1 N81 119.6(3)
O84 K1 N81 120.2(4)
O82 K1 N81 119.3(4)
O83 K1 N81 60.2(4)
O81 K1 N81 59.6(4)
O85 K1 N81 60.4(3)
N82 K1 N81 179.4(4)
C82 O81 C83 112.6(13)
C82 O81 K1 118.5(11)
C83 O81 K1 111.8(10)
C85 O82 C84 114.4(13)
C85 O82 K1 116.3(10)
C84 O82 K1 115.9(9)
C88 O83 C89 113.2(15)
C88 O83 K1 116.1(10)
C89 O83 K1 114.6(9)
C90 O84 C91 111.9(13)
C90 O84 K1 113.0(10)
C91 O84 K1 117.4(9)
C95 O85 C94 111.1(11)
C95 O85 K1 113.9(8)
C94 O85 K1 113.3(9)
C96 O86 C97 110.8(11)
C96 O86 K1 116.4(8)
C97 O86 K1 121.9(8)
C81 N81 C93 111.9(15)
C81 N81 C87 111.2(14)
C93 N81 C87 110.6(15)
C81 N81 K1 107.7(10)
C93 N81 K1 107.5(10)
C87 N81 K1 107.6(10)
C98 N82 C86 109.4(13)
C98 N82 C92 109.2(14)
C86 N82 C92 109.2(13)
C98 N82 K1 108.6(9)
C86 N82 K1 109.6(10)
C92 N82 K1 110.8(10)
C82 C81 N81 114.8(16)
C82 C81 H81A 108.6
N81 C81 H81A 108.6
C82 C81 H81B 108.6
N81 C81 H81B 108.6
H81A C81 H81B 107.5
O81 C82 C81 111.9(15)
O81 C82 H82A 109.2
C81 C82 H82A 109.2
O81 C82 H82B 109.2
C81 C82 H82B 109.2
H82A C82 H82B 107.9
C84 C83 O81 110.5(14)
C84 C83 H83A 109.5
O81 C83 H83A 109.5
C84 C83 H83B 109.5
O81 C83 H83B 109.5
H83A C83 H83B 108.1
O82 C84 C83 111.6(15)
O82 C84 H84A 109.3
C83 C84 H84A 109.3
O82 C84 H84B 109.3
C83 C84 H84B 109.3
H84A C84 H84B 108.0
O82 C85 C86 113.0(16)
O82 C85 H85A 109.0
C86 C85 H85A 109.0
O82 C85 H85B 109.0
C86 C85 H85B 109.0
H85A C85 H85B 107.8
N82 C86 C85 114.0(14)
N82 C86 H86A 108.7
C85 C86 H86A 108.7
N82 C86 H86B 108.7
C85 C86 H86B 108.7
H86A C86 H86B 107.6
C88 C87 N81 112.8(16)
C88 C87 H87A 109.0
N81 C87 H87A 109.0
C88 C87 H87B 109.0
N81 C87 H87B 109.0
H87A C87 H87B 107.8
O83 C88 C87 110.0(17)
O83 C88 H88A 109.7
C87 C88 H88A 109.7
O83 C88 H88B 109.7
C87 C88 H88B 109.7
H88A C88 H88B 108.2
O83 C89 C90 108.3(14)
O83 C89 H89A 110.0
C90 C89 H89A 110.0
O83 C89 H89B 110.0
C90 C89 H89B 110.0
H89A C89 H89B 108.4
O84 C90 C89 110.1(14)
O84 C90 H90A 109.6
C89 C90 H90A 109.6
O84 C90 H90B 109.6
C89 C90 H90B 109.6
H90A C90 H90B 108.2
O84 C91 C92 111.4(13)
O84 C91 H91A 109.3
C92 C91 H91A 109.3
O84 C91 H91B 109.3
C92 C91 H91B 109.3
H91A C91 H91B 108.0
N82 C92 C91 110.2(16)
N82 C92 H92A 109.6
C91 C92 H92A 109.6
N82 C92 H92B 109.6
C91 C92 H92B 109.6
H92A C92 H92B 108.1
C94 C93 N81 113.7(13)
C94 C93 H93A 108.8
N81 C93 H93A 108.8
C94 C93 H93B 108.8
N81 C93 H93B 108.8
H93A C93 H93B 107.7
O85 C94 C93 109.0(14)
O85 C94 H94A 109.9
C93 C94 H94A 109.9
O85 C94 H94B 109.9
C93 C94 H94B 109.9
H94A C94 H94B 108.3
O85 C95 C96 111.9(11)
O85 C95 H95A 109.2
C96 C95 H95A 109.2
O85 C95 H95B 109.2
C96 C95 H95B 109.2
H95A C95 H95B 107.9
O86 C96 C95 110.4(12)
O86 C96 H96A 109.6
C95 C96 H96A 109.6
O86 C96 H96B 109.6
C95 C96 H96B 109.6
H96A C96 H96B 108.1
O86 C97 C98 108.9(12)
O86 C97 H97A 109.9
C98 C97 H97A 109.9
O86 C97 H97B 109.9
C98 C97 H97B 109.9
H97A C97 H97B 108.3
N82 C98 C97 115.6(14)
N82 C98 H98A 108.4
C97 C98 H98A 108.4
N82 C98 H98B 108.4
C97 C98 H98B 108.4
H98A C98 H98B 107.4
C107 C101 C102 119(2)
C107 C101 C106 121(2)
C102 C101 C106 120.0
C101 C102 C103 120.0
C101 C102 H102 120.0
C103 C102 H102 120.0
C104 C103 C102 120.0
C104 C103 H103 120.0
C102 C103 H103 120.0
C105 C104 C103 120.0
C105 C104 H104 120.0
C103 C104 H104 120.0
C104 C105 C106 120.0
C104 C105 H105 120.0
C106 C105 H105 120.0
C105 C106 C101 120.0
C105 C106 H106 120.0
C101 C106 H106 120.0
C101 C107 H10D 109.5
C101 C107 H10E 109.5
H10D C107 H10E 109.5
C101 C107 H10F 109.5
H10D C107 H10F 109.5
H10E C107 H10F 109.5

loop_
_geom_bond_atom_site_label_1
_geom_bond_atom_site_label_2
_geom_bond_distance
U1 O41 2.068(7)
U1 O21 2.093(7)
U1 O1 2.123(7)
U1 O61 2.134(7)
U1 S2 2.747(3)
U1 S1 2.772(3)
S1 C73 1.749(14)
S2 C73 1.696(12)
S3 C73 1.679(13)
Si1 O2 1.589(10)
Si1 O1 1.615(7)
Si1 O4 1.615(10)
Si1 O3 1.642(9)
Si2 O24 1.567(12)
Si2 O21 1.607(7)
Si2 O22 1.616(10)
Si2 O23 1.694(12)
Si3 O42 1.598(10)
Si3 O43 1.616(9)
Si3 O44 1.623(8)
Si3 O41 1.645(7)
Si4 O62 1.530(14)
Si4 O64 1.534(14)
Si4 O63 1.540(13)
Si4 O61 1.575(8)
O2 C1 1.415(15)
O3 C5 1.404(15)
O4 C9 1.430(15)
O22 C21 1.427(15)
O23 C25 1.386(18)
O24 C29 1.45(2)
O42 C41 1.450(15)
O43 C45 1.435(14)
O44 C49 1.446(13)
O62 C61 1.37(2)
O63 C65 1.325(19)
O64 C69 1.42(2)
C1 C3 1.49(2)
C1 C2 1.50(2)
C1 C4 1.54(2)
C2 H2A 0.9800
C2 H2B 0.9800
C2 H2C 0.9800
C3 H3A 0.9800
C3 H3B 0.9800
C3 H3C 0.9800
C4 H4A 0.9800
C4 H4B 0.9800
C4 H4C 0.9800
C5 C7 1.479(18)
C5 C6 1.512(17)
C5 C8 1.521(18)
C6 H6A 0.9800
C6 H6B 0.9800
C6 H6C 0.9800
C7 H7A 0.9800
C7 H7B 0.9800
C7 H7C 0.9800
C8 H8A 0.9800
C8 H8B 0.9800
C8 H8C 0.9800
C9 C11 1.50(3)
C9 C10 1.52(2)
C9 C12 1.57(2)
C10 H10A 0.9800
C10 H10B 0.9800
C10 H10C 0.9800
C11 H11A 0.9800
C11 H11B 0.9800
C11 H11C 0.9800
C12 H12A 0.9800
C12 H12B 0.9800
C12 H12C 0.9800
C21 C24 1.51(2)
C21 C22 1.51(2)
C21 C23 1.54(2)
C22 H22A 0.9800
C22 H22B 0.9800
C22 H22C 0.9800
C23 H23A 0.9800
C23 H23B 0.9800
C23 H23C 0.9800
C24 H24A 0.9800
C24 H24B 0.9800
C24 H24C 0.9800
C25 C26 1.52(3)
C25 C27 1.53(2)
C25 C28 1.56(2)
C26 H26A 0.9800
C26 H26B 0.9800
C26 H26C 0.9800
C27 H27A 0.9800
C27 H27B 0.9800
C27 H27C 0.9800
C28 H28A 0.9800
C28 H28B 0.9800
C28 H28C 0.9800
C29 C31 1.32(3)
C29 C30 1.45(3)
C29 C32 1.45(4)
C30 H30A 0.9800
C30 H30B 0.9800
C30 H30C 0.9800
C31 H31A 0.9800
C31 H31B 0.9800
C31 H31C 0.9800
C32 H32A 0.9800
C32 H32B 0.9800
C32 H32C 0.9800
C41 C44 1.508(17)
C41 C43 1.512(18)
C41 C42 1.560(18)
C42 H42A 0.9800
C42 H42B 0.9800
C42 H42C 0.9800
C43 H43A 0.9800
C43 H43B 0.9800
C43 H43C 0.9800
C44 H44A 0.9800
C44 H44B 0.9800
C44 H44C 0.9800
C45 C47 1.48(2)
C45 C46 1.491(19)
C45 C48 1.49(2)
C46 H46A 0.9800
C46 H46B 0.9800
C46 H46C 0.9800
C47 H47A 0.9800
C47 H47B 0.9800
C47 H47C 0.9800
C48 H48A 0.9800
C48 H48B 0.9800
C48 H48C 0.9800
C49 C52 1.38(2)
C49 C51 1.48(2)
C49 C50 1.51(3)
C50 H50A 0.9800
C50 H50B 0.9800
C50 H50C 0.9800
C51 H51A 0.9800
C51 H51B 0.9800
C51 H51C 0.9800
C52 H52A 0.9800
C52 H52B 0.9800
C52 H52C 0.9800
C61 C62 1.45(2)
C61 C64 1.48(3)
C61 C63 1.50(3)
C62 H62A 0.9800
C62 H62B 0.9800
C62 H62C 0.9800
C63 H63A 0.9800
C63 H63B 0.9800
C63 H63C 0.9800
C64 H64A 0.9800
C64 H64B 0.9800
C64 H64C 0.9800
C65 C68 1.49(4)
C65 C66 1.50(2)
C65 C67 1.51(4)
C66 H66A 0.9800
C66 H66B 0.9800
C66 H66C 0.9800
C67 H67A 0.9800
C67 H67B 0.9800
C67 H67C 0.9800
C68 H68A 0.9800
C68 H68B 0.9800
C68 H68C 0.9800
C69 C72 1.39(3)
C69 C70 1.48(3)
C69 C71 1.51(2)
C70 H70A 0.9800
C70 H70B 0.9800
C70 H70C 0.9800
C71 H71A 0.9800
C71 H71B 0.9800
C71 H71C 0.9800
C72 H72A 0.9800
C72 H72B 0.9800
C72 H72C 0.9800
K1 O86 2.786(9)
K1 O84 2.810(11)
K1 O82 2.810(10)
K1 O83 2.812(12)
K1 O81 2.844(11)
K1 O85 2.845(10)
K1 N82 2.998(12)
K1 N81 3.025(14)
O81 C82 1.37(2)
O81 C83 1.47(2)
O82 C85 1.406(18)
O82 C84 1.43(2)
O83 C88 1.42(2)
O83 C89 1.45(2)
O84 C90 1.394(19)
O84 C91 1.44(2)
O85 C95 1.394(16)
O85 C94 1.416(19)
O86 C96 1.404(17)
O86 C97 1.438(17)
N81 C81 1.48(2)
N81 C93 1.48(2)
N81 C87 1.51(2)
N82 C98 1.46(2)
N82 C86 1.462(19)
N82 C92 1.47(2)
C81 C82 1.45(3)
C81 H81A 0.9900
C81 H81B 0.9900
C82 H82A 0.9900
C82 H82B 0.9900
C83 C84 1.44(3)
C83 H83A 0.9900
C83 H83B 0.9900
C84 H84A 0.9900
C84 H84B 0.9900
C85 C86 1.48(3)
C85 H85A 0.9900
C85 H85B 0.9900
C86 H86A 0.9900
C86 H86B 0.9900
C87 C88 1.44(3)
C87 H87A 0.9900
C87 H87B 0.9900
C88 H88A 0.9900
C88 H88B 0.9900
C89 C90 1.50(3)
C89 H89A 0.9900
C89 H89B 0.9900
C90 H90A 0.9900
C90 H90B 0.9900
C91 C92 1.50(3)
C91 H91A 0.9900
C91 H91B 0.9900
C92 H92A 0.9900
C92 H92B 0.9900
C93 C94 1.46(2)
C93 H93A 0.9900
C93 H93B 0.9900
C94 H94A 0.9900
C94 H94B 0.9900
C95 C96 1.48(2)
C95 H95A 0.9900
C95 H95B 0.9900
C96 H96A 0.9900
C96 H96B 0.9900
C97 C98 1.48(2)
C97 H97A 0.9900
C97 H97B 0.9900
C98 H98A 0.9900
C98 H98B 0.9900
C101 C107 1.36(3)
C101 C102 1.3900
C101 C106 1.3900
C102 C103 1.3900
C102 H102 0.9500
C103 C104 1.3900
C103 H103 0.9500
C104 C105 1.3900
C104 H104 0.9500
C105 C106 1.3900
C105 H105 0.9500
C106 H106 0.9500
C107 H10D 0.9800
C107 H10E 0.9800
C107 H10F 0.9800

loop_
_geom_torsion_atom_site_label_1
_geom_torsion_atom_site_label_2
_geom_torsion_atom_site_label_3
_geom_torsion_atom_site_label_4
_geom_torsion
O41 U1 S1 C73 -2.2(6)
O21 U1 S1 C73 178.2(5)
O1 U1 S1 C73 -92.8(5)
O61 U1 S1 C73 88.8(5)
S2 U1 S1 C73 -0.1(5)
O41 U1 S2 C73 179.1(5)
O1 U1 S2 C73 84.6(5)
O61 U1 S2 C73 -87.3(5)
S1 U1 S2 C73 0.1(5)
O2 Si1 O1 U1 106(2)
O4 Si1 O1 U1 -129(2)
O3 Si1 O1 U1 -13(2)
O41 U1 O1 Si1 141(2)
O21 U1 O1 Si1 38(2)
S2 U1 O1 Si1 -134(2)
S1 U1 O1 Si1 -69(2)
O1 Si1 O2 C1 47.2(19)
O4 Si1 O2 C1 -73.3(18)
O3 Si1 O2 C1 169.6(17)
O2 Si1 O3 C5 -35.0(12)
O1 Si1 O3 C5 88.2(11)
O4 Si1 O3 C5 -156.1(10)
O2 Si1 O4 C9 -59.9(14)
O1 Si1 O4 C9 175.7(13)
O3 Si1 O4 C9 56.3(14)
O24 Si2 O22 C21 -38.9(16)
O21 Si2 O22 C21 -172.6(12)
O23 Si2 O22 C21 73.1(14)
O24 Si2 O23 C25 -49.9(14)
O21 Si2 O23 C25 77.9(13)
O22 Si2 O23 C25 -171.7(12)
O21 Si2 O24 C29 28(3)
O22 Si2 O24 C29 -99(2)
O23 Si2 O24 C29 150(2)
O42 Si3 O41 U1 -164(2)
O43 Si3 O41 U1 73(2)
O44 Si3 O41 U1 -44(3)
O21 U1 O41 Si3 -75(2)
O1 U1 O41 Si3 -167(2)
O61 U1 O41 Si3 16(2)
S2 U1 O41 Si3 103(2)
S1 U1 O41 Si3 105(2)
O43 Si3 O42 C41 80.2(11)
O44 Si3 O42 C41 -164.4(10)
O41 Si3 O42 C41 -40.1(11)
O42 Si3 O43 C45 61.7(12)
O44 Si3 O43 C45 -52.8(12)
O41 Si3 O43 C45 -174.5(10)
O42 Si3 O44 C49 45.4(12)
O43 Si3 O44 C49 165.0(10)
O41 Si3 O44 C49 -78.2(11)
O62 Si4 O61 U1 -144(3)
O64 Si4 O61 U1 97(3)
O63 Si4 O61 U1 -30(3)
O41 U1 O61 Si4 119(3)
O21 U1 O61 Si4 -138(3)
S2 U1 O61 Si4 33(3)
S1 U1 O61 Si4 -31(3)
O64 Si4 O62 C61 -14(5)
O63 Si4 O62 C61 108(5)
O61 Si4 O62 C61 -137(5)
O62 Si4 O63 C65 -91(7)
O64 Si4 O63 C65 27(7)
O61 Si4 O63 C65 154(7)
O62 Si4 O64 C69 -151(3)
O63 Si4 O64 C69 92(3)
O61 Si4 O64 C69 -32(3)
Si1 O2 C1 C3 -115.7(18)
Si1 O2 C1 C2 9(2)
Si1 O2 C1 C4 127.1(16)
Si1 O3 C5 C7 69.5(15)
Si1 O3 C5 C6 -51.1(15)
Si1 O3 C5 C8 -170.2(9)
Si1 O4 C9 C11 -128.6(13)
Si1 O4 C9 C10 -3(2)
Si1 O4 C9 C12 116.0(13)
Si2 O22 C21 C24 84.6(17)
Si2 O22 C21 C22 -156.6(14)
Si2 O22 C21 C23 -38.7(19)
Si2 O23 C25 C26 -167.5(11)
Si2 O23 C25 C27 75.4(19)
Si2 O23 C25 C28 -47.7(19)
Si2 O24 C29 C31 -72(3)
Si2 O24 C29 C30 158(2)
Si2 O24 C29 C32 49(3)
Si3 O42 C41 C44 -167.4(9)
Si3 O42 C41 C43 -44.2(14)
Si3 O42 C41 C42 77.0(13)
Si3 O43 C45 C47 -31.8(18)
Si3 O43 C45 C46 -152.1(12)
Si3 O43 C45 C48 88.2(15)
Si3 O44 C49 C52 28(2)
Si3 O44 C49 C51 155.1(15)
Si3 O44 C49 C50 -98.1(16)
Si4 O62 C61 C62 20(6)
Si4 O62 C61 C64 -99(5)
Si4 O62 C61 C63 139(5)
Si4 O63 C65 C68 -96(7)
Si4 O63 C65 C66 21(8)
Si4 O63 C65 C67 145(6)
Si4 O64 C69 C72 144(3)
Si4 O64 C69 C70 -99(3)
Si4 O64 C69 C71 16(4)
U1 S2 C73 S3 -179.2(9)
U1 S2 C73 S1 -0.2(8)
U1 S1 C73 S3 179.2(9)
U1 S1 C73 S2 0.2(8)
O86 K1 O81 C82 -123.0(11)
O84 K1 O81 C82 88.0(12)
O82 K1 O81 C82 153.2(12)
O83 K1 O81 C82 35.2(12)
O85 K1 O81 C82 -61.7(12)
N82 K1 O81 C82 164.7(11)
N81 K1 O81 C82 -16.0(11)
O86 K1 O81 C83 103.5(10)
O84 K1 O81 C83 -45.5(12)
O82 K1 O81 C83 19.7(9)
O83 K1 O81 C83 -98.2(10)
O85 K1 O81 C83 164.9(10)
N82 K1 O81 C83 31.3(11)
N81 K1 O81 C83 -149.5(11)
O86 K1 O82 C85 26.9(10)
O84 K1 O82 C85 -70.4(10)
O83 K1 O82 C85 -130.1(10)
O81 K1 O82 C85 150.0(11)
O85 K1 O82 C85 82.1(12)
N82 K1 O82 C85 -18.6(10)
N81 K1 O82 C85 160.7(10)
O86 K1 O82 C84 -111.7(10)
O84 K1 O82 C84 150.9(10)
O83 K1 O82 C84 91.2(11)
O81 K1 O82 C84 11.4(10)
O85 K1 O82 C84 -56.6(12)
N82 K1 O82 C84 -157.2(11)
N81 K1 O82 C84 22.1(11)
O86 K1 O83 C88 81.5(14)
O84 K1 O83 C88 148.0(14)
O82 K1 O83 C88 -131.8(13)
O81 K1 O83 C88 -72.4(13)
O85 K1 O83 C88 29.3(13)
N82 K1 O83 C88 158.0(12)
N81 K1 O83 C88 -21.6(12)
O86 K1 O83 C89 -53.5(15)
O84 K1 O83 C89 13.1(12)
O82 K1 O83 C89 93.2(13)
O81 K1 O83 C89 152.6(13)
O85 K1 O83 C89 -105.6(13)
N82 K1 O83 C89 23.0(14)
N81 K1 O83 C89 -156.6(14)
O86 K1 O84 C90 161.4(10)
O82 K1 O84 C90 -96.4(11)
O83 K1 O84 C90 21.4(10)
O81 K1 O84 C90 -43.9(12)
O85 K1 O84 C90 102.0(10)
N82 K1 O84 C90 -148.7(11)
N81 K1 O84 C90 31.8(11)
O86 K1 O84 C91 -66.1(11)
O82 K1 O84 C91 36.1(11)
O83 K1 O84 C91 154.0(12)
O81 K1 O84 C91 88.6(12)
O85 K1 O84 C91 -125.5(11)
N82 K1 O84 C91 -16.2(11)
N81 K1 O84 C91 164.3(11)
O86 K1 O85 C95 15.6(9)
O84 K1 O85 C95 96.3(9)
O82 K1 O85 C95 -52.4(11)
O83 K1 O85 C95 156.2(9)
O81 K1 O85 C95 -107.7(9)
N82 K1 O85 C95 26.7(10)
N81 K1 O85 C95 -152.9(10)
O86 K1 O85 C94 143.8(10)
O84 K1 O85 C94 -135.5(9)
O82 K1 O85 C94 75.9(11)
O83 K1 O85 C94 -75.5(9)
O81 K1 O85 C94 20.5(9)
N82 K1 O85 C94 154.9(9)
N81 K1 O85 C94 -24.7(9)
O84 K1 O86 C96 -102.3(9)
O82 K1 O86 C96 161.4(9)
O83 K1 O86 C96 -48.7(11)
O81 K1 O86 C96 99.3(10)
O85 K1 O86 C96 16.3(9)
N82 K1 O86 C96 -152.5(10)
N81 K1 O86 C96 27.7(10)
O84 K1 O86 C97 38.7(11)
O82 K1 O86 C97 -57.6(11)
O83 K1 O86 C97 92.3(12)
O81 K1 O86 C97 -119.7(11)
O85 K1 O86 C97 157.3(12)
N82 K1 O86 C97 -11.5(11)
N81 K1 O86 C97 168.7(11)
O86 K1 N81 C81 100.4(10)
O84 K1 N81 C81 -141.3(9)
O82 K1 N81 C81 -25.2(11)
O83 K1 N81 C81 -130.9(11)
O81 K1 N81 C81 -14.4(9)
O85 K1 N81 C81 111.8(10)
O86 K1 N81 C93 -20.4(12)
O84 K1 N81 C93 97.9(11)
O82 K1 N81 C93 -146.0(10)
O83 K1 N81 C93 108.3(11)
O81 K1 N81 C93 -135.2(11)
O85 K1 N81 C93 -9.0(10)
O86 K1 N81 C87 -139.6(12)
O84 K1 N81 C87 -21.3(13)
O82 K1 N81 C87 94.8(12)
O83 K1 N81 C87 -10.9(12)
O81 K1 N81 C87 105.6(13)
O85 K1 N81 C87 -128.2(13)
O86 K1 N82 C98 -17.8(10)
O84 K1 N82 C98 -136.2(12)
O82 K1 N82 C98 108.2(11)
O83 K1 N82 C98 -146.2(11)
O81 K1 N82 C98 96.7(11)
O85 K1 N82 C98 -28.9(12)
O86 K1 N82 C86 -137.3(11)
O84 K1 N82 C86 104.3(11)
O82 K1 N82 C86 -11.3(10)
O83 K1 N82 C86 94.3(11)
O81 K1 N82 C86 -22.8(11)
O85 K1 N82 C86 -148.4(10)
O86 K1 N82 C92 102.2(11)
O84 K1 N82 C92 -16.3(10)
O82 K1 N82 C92 -131.8(12)
O83 K1 N82 C92 -26.3(12)
O81 K1 N82 C92 -143.3(10)
O85 K1 N82 C92 91.0(11)
C93 N81 C81 C82 162.5(15)
C87 N81 C81 C82 -73.2(19)
K1 N81 C81 C82 44.5(16)
C83 O81 C82 C81 179.2(16)
K1 O81 C82 C81 46(2)
N81 C81 C82 O81 -63(2)
C82 O81 C83 C84 173.2(16)
K1 O81 C83 C84 -50.6(18)
C85 O82 C84 C83 177.7(13)
K1 O82 C84 C83 -42.8(17)
O81 C83 C84 O82 63(2)
C84 O82 C85 C86 -172.3(14)
K1 O82 C85 C86 48.4(14)
C98 N82 C86 C85 -79.0(18)
C92 N82 C86 C85 161.5(15)
K1 N82 C86 C85 40.0(16)
O82 C85 C86 N82 -61.4(18)
C81 N81 C87 C88 161.3(18)
C93 N81 C87 C88 -74(2)
K1 N81 C87 C88 44(2)
C89 O83 C88 C87 -169.3(16)
K1 O83 C88 C87 55.1(19)
N81 C87 C88 O83 -68(2)
C88 O83 C89 C90 179.9(15)
K1 O83 C89 C90 -43.8(17)
C91 O84 C90 C89 170.9(14)
K1 O84 C90 C89 -53.9(15)
O83 C89 C90 O84 66.1(18)
C90 O84 C91 C92 -179.0(15)
K1 O84 C91 C92 48.0(19)
C98 N82 C92 C91 165.7(13)
C86 N82 C92 C91 -74.7(17)
K1 N82 C92 C91 46.1(16)
O84 C91 C92 N82 -64(2)
C81 N81 C93 C94 -75.4(19)
C87 N81 C93 C94 159.9(16)
K1 N81 C93 C94 42.7(18)
C95 O85 C94 C93 -172.2(13)
K1 O85 C94 C93 58.1(15)
N81 C93 C94 O85 -71(2)
C94 O85 C95 C96 -174.4(12)
K1 O85 C95 C96 -45.0(14)
C97 O86 C96 C95 169.7(12)
K1 O86 C96 C95 -45.2(14)
O85 C95 C96 O86 60.9(16)
C96 O86 C97 C98 -178.2(13)
K1 O86 C97 C98 38.9(18)
C86 N82 C98 C97 167.2(15)
C92 N82 C98 C97 -73.4(18)
K1 N82 C98 C97 47.6(17)
O86 C97 C98 N82 -59(2)
C107 C101 C102 C103 176.4(19)
C106 C101 C102 C103 0.0
C101 C102 C103 C104 0.0
C102 C103 C104 C105 0.0
C103 C104 C105 C106 0.0
C104 C105 C106 C101 0.0
C107 C101 C106 C105 -176(2)
C102 C101 C106 C105 0.0

loop_
_publcif_info_exptl_table_extra_item
sin_theta_over_lambda_max
